data_4329950
loop_
_publ_author_name
'Thi Nhu Y Hoang'
'Timoth\'ee Lathion'
'Laure Gu\'en\'ee'
'Emmanuel Terazzi'
'Claude Piguet'

_publ_contact_author_address
;Department of inorganic, analytic and applied chemistry 
University of Geneva, Sciences II 
30 quai Ernest-Ansermet 
CH-1211 Gen\`eve 4 
;
_publ_contact_author_email claude.Piguet@unige.ch
_publ_contact_author_fax '+41 (0)22 379 68 30 '
_publ_contact_author_name 'Claude Piguet'
_publ_contact_author_phone '+41 (0)22 379 60 34'
_publ_section_title
;
 Protonation and Complexation Properties of Polyaromatic Terdentate
 Six-Membered Chelate Ligands
;
_journal_name_full 'Inorganic Chemistry'
_journal_page_first 8567
_journal_page_last 8575
_journal_paper_doi 10.1021/ic301126y
_journal_volume 51
_journal_year 2012
_chemical_formula_moiety 'C19 H14 N5, C F3 O3 S'
_chemical_formula_sum 'C20 H14 F3 N5 O3 S'
_chemical_formula_weight 461.42
_chemical_name_systematic
; 
 ? 
;
_space_group_IT_number 15
_symmetry_cell_setting monoclinic
_symmetry_space_group_name_Hall '-C 2yc'
_symmetry_space_group_name_H-M 'C 1 2/c 1'
_atom_sites_solution_hydrogens difmap
_atom_sites_solution_primary direct
_atom_sites_solution_secondary difmap
_audit_creation_method SHELXL-97
_cell_angle_alpha 90.00
_cell_angle_beta 106.189(2)
_cell_angle_gamma 90.00
_cell_formula_units_Z 8
_cell_length_a 24.5529(5)
_cell_length_b 6.63776(11)
_cell_length_c 24.3027(5)
_cell_measurement_reflns_used 6337
_cell_measurement_temperature 180.0
_cell_measurement_theta_max 73.8770
_cell_measurement_theta_min 3.6961
_cell_volume 3803.71(13)
_computing_cell_refinement
;
CrysAlisPro, Oxford Diffraction Ltd.,
Version 1.171.34.44 (release 25-10-2010 CrysAlis171 .NET)
(compiled Oct 25 2010,18:11:34)
;
_computing_data_collection
;
CrysAlisPro, Oxford Diffraction Ltd.,
Version 1.171.34.44 (release 25-10-2010 CrysAlis171 .NET)
(compiled Oct 25 2010,18:11:34)
;
_computing_data_reduction
;
CrysAlisPro, Oxford Diffraction Ltd.,
Version 1.171.34.44 (release 25-10-2010 CrysAlis171 .NET)
(compiled Oct 25 2010,18:11:34)
;
_computing_molecular_graphics 'ORTEP3 (Farrugia, 1997)'
_computing_publication_material ShelX_Acat
_computing_structure_refinement 'SHELXL-97 (Sheldrick, 1997)'
_computing_structure_solution 'SIR97 (Altomare, 1999)'
_diffrn_ambient_temperature 180(2)
_diffrn_detector_area_resol_mean 10.4679
_diffrn_measured_fraction_theta_full 0.999
_diffrn_measured_fraction_theta_max 0.979
_diffrn_measurement_device_type 'SuperNova, Dual, Cu at zero, Atlas'
_diffrn_measurement_method '\w scans'
_diffrn_radiation_monochromator mirror
_diffrn_radiation_source 'SuperNova (Cu) x-ray Source'
_diffrn_radiation_type 'Cu K\a'
_diffrn_radiation_wavelength 1.5418
_diffrn_reflns_av_R_equivalents 0.0346
_diffrn_reflns_av_sigmaI/netI 0.0286
_diffrn_reflns_limit_h_max 30
_diffrn_reflns_limit_h_min -28
_diffrn_reflns_limit_k_max 8
_diffrn_reflns_limit_k_min -6
_diffrn_reflns_limit_l_max 30
_diffrn_reflns_limit_l_min -30
_diffrn_reflns_number 13809
_diffrn_reflns_theta_full 66.97
_diffrn_reflns_theta_max 74.04
_diffrn_reflns_theta_min 3.75
_exptl_absorpt_coefficient_mu 2.113
_exptl_absorpt_correction_T_max 0.935
_exptl_absorpt_correction_T_min 0.731
_exptl_absorpt_correction_type analytical
_exptl_absorpt_process_details
;
CrysAlisPro, Oxford Diffraction Ltd.,
Version 1.171.34.44 (release 25-10-2010 CrysAlis171 .NET)
(compiled Oct 25 2010,18:11:34)
Analytical numeric absorption correction using a multifaceted crystal
            model based on expressions derived by R.C. Clark & J.S. Reid.
(Clark, R. C. & Reid, J. S. (1995). Acta Cryst. A51, 887-897)
;
_exptl_crystal_colour colourless
_exptl_crystal_density_diffrn 1.612
_exptl_crystal_description plate
_exptl_crystal_F_000 1888
_exptl_crystal_size_max 0.2665
_exptl_crystal_size_mid 0.0753
_exptl_crystal_size_min 0.0329
_refine_diff_density_max 0.395
_refine_diff_density_min -0.327
_refine_diff_density_rms 0.051
_refine_ls_extinction_method none
_refine_ls_goodness_of_fit_ref 1.005
_refine_ls_hydrogen_treatment refall
_refine_ls_matrix_type full
_refine_ls_number_parameters 332
_refine_ls_number_reflns 3790
_refine_ls_number_restraints 0
_refine_ls_restrained_S_all 1.005
_refine_ls_R_factor_all 0.0550
_refine_ls_R_factor_gt 0.0448
_refine_ls_shift/su_max 0.000
_refine_ls_shift/su_mean 0.000
_refine_ls_structure_factor_coef Fsqd
_refine_ls_weighting_details 'calc w=1/[\s^2^(Fo^2^)+(0.0748P)^2^+3.1453P] where P=(Fo^2^+2Fc^2^)/3'
_refine_ls_weighting_scheme calc
_refine_ls_wR_factor_gt 0.1208
_refine_ls_wR_factor_ref 0.1319
_reflns_number_gt 3153
_reflns_number_total 3790
_reflns_threshold_expression >2sigma(I)
_cod_data_source_file ic301126y_si_002_1.cif
_cod_data_source_block 1
_cod_original_cell_volume 3803.70(12)
_cod_original_sg_symbol_Hall '-C 2YC'
_cod_original_sg_symbol_H-M 'C 2/c'
_cod_database_code 4329950

loop_
_symmetry_equiv_pos_as_xyz
'x, y, z'
'-x, y, -z+1/2'
'x+1/2, y+1/2, z'
'-x+1/2, y+1/2, -z+1/2'
'-x, -y, -z'
'x, -y, z-1/2'
'-x+1/2, -y+1/2, -z'
'x+1/2, -y+1/2, z-1/2'

loop_
_atom_site_label
_atom_site_type_symbol
_atom_site_fract_x
_atom_site_fract_y
_atom_site_fract_z
_atom_site_U_iso_or_equiv
_atom_site_adp_type
_atom_site_occupancy
_atom_site_symmetry_multiplicity
_atom_site_calc_flag
N1 N 0.29713(7) 0.4803(2) 0.50744(7) 0.0309(3) Uani 1 1 d
N2 N 0.23688(8) 0.4744(3) 0.57242(7) 0.0343(4) Uani 1 1 d
N3 N 0.17847(7) 0.5187(2) 0.48003(7) 0.0294(3) Uani 1 1 d
N4 N 0.12761(7) 0.5622(2) 0.38575(7) 0.0307(4) Uani 1 1 d
N5 N 0.22864(7) 0.5383(3) 0.39288(7) 0.0326(4) Uani 1 1 d
H5 H 0.2417(13) 0.525(5) 0.4322(13) 0.060(9) Uiso 1 1 d
C1 C 0.35181(9) 0.4682(3) 0.50693(10) 0.0360(4) Uani 1 1 d
H1 H 0.3578(11) 0.476(4) 0.4693(12) 0.043 Uiso 1 1 d
C2 C 0.39729(9) 0.4460(3) 0.55601(11) 0.0416(5) Uani 1 1 d
H2 H 0.4342(13) 0.434(4) 0.5511(12) 0.050 Uiso 1 1 d
C3 C 0.38775(10) 0.4356(3) 0.60901(10) 0.0421(5) Uani 1 1 d
H3 H 0.4168(12) 0.420(4) 0.6438(12) 0.051 Uiso 1 1 d
C4 C 0.33200(10) 0.4456(3) 0.61136(9) 0.0379(5) Uani 1 1 d
C5 C 0.30516(12) 0.4397(4) 0.65606(10) 0.0480(6) Uani 1 1 d
H5A H 0.3229(13) 0.423(4) 0.6943(14) 0.058 Uiso 1 1 d
C6 C 0.24911(12) 0.4560(4) 0.63207(10) 0.0462(5) Uani 1 1 d
H6 H 0.2193(13) 0.462(5) 0.6488(13) 0.055 Uiso 1 1 d
C7 C 0.28846(9) 0.4676(3) 0.55922(8) 0.0313(4) Uani 1 1 d
C8 C 0.18193(9) 0.5055(3) 0.53560(8) 0.0310(4) Uani 1 1 d
C9 C 0.13527(10) 0.5221(4) 0.55697(10) 0.0412(5) Uani 1 1 d
H9 H 0.1397(12) 0.505(4) 0.5972(12) 0.049 Uiso 1 1 d
C10 C 0.08320(10) 0.5558(4) 0.51787(11) 0.0449(5) Uani 1 1 d
H10 H 0.0515(13) 0.573(4) 0.5297(13) 0.054 Uiso 1 1 d
C11 C 0.07807(9) 0.5699(3) 0.46020(10) 0.0377(5) Uani 1 1 d
H11 H 0.0429(12) 0.600(4) 0.4332(12) 0.045 Uiso 1 1 d
C12 C 0.12766(8) 0.5493(3) 0.44373(8) 0.0297(4) Uani 1 1 d
C13 C 0.07936(9) 0.5853(3) 0.33878(10) 0.0388(5) Uani 1 1 d
H13 H 0.0436(12) 0.598(4) 0.3427(11) 0.047 Uiso 1 1 d
C14 C 0.09437(10) 0.5922(4) 0.28965(10) 0.0425(5) Uani 1 1 d
H14 H 0.0714(12) 0.608(4) 0.2540(12) 0.051 Uiso 1 1 d
C15 C 0.15467(9) 0.5739(3) 0.30410(9) 0.0364(4) Uani 1 1 d
C16 C 0.19452(11) 0.5716(4) 0.27344(10) 0.0443(5) Uani 1 1 d
H16 H 0.1818(12) 0.585(4) 0.2333(12) 0.053 Uiso 1 1 d
C17 C 0.25087(11) 0.5514(4) 0.30320(10) 0.0471(5) Uani 1 1 d
H17 H 0.2809(13) 0.550(5) 0.2829(13) 0.056 Uiso 1 1 d
C18 C 0.26672(9) 0.5365(4) 0.36226(10) 0.0406(5) Uani 1 1 d
H18 H 0.3056(13) 0.521(4) 0.3840(12) 0.049 Uiso 1 1 d
C19 C 0.17369(8) 0.5557(3) 0.36433(8) 0.0307(4) Uani 1 1 d
C1T C 0.06827(11) 1.1261(4) 0.17805(12) 0.0552(6) Uani 1 1 d
F1 F 0.02205(8) 1.2298(3) 0.15499(11) 0.0964(7) Uani 1 1 d
F2 F 0.11162(9) 1.2519(3) 0.18285(12) 0.0959(7) Uani 1 1 d
F3 F 0.06864(14) 1.0768(4) 0.23032(9) 0.1180(10) Uani 1 1 d
S1 S 0.07419(2) 0.90697(9) 0.13573(2) 0.04089(17) Uani 1 1 d
O1 O 0.02775(9) 0.7861(4) 0.13884(12) 0.0828(7) Uani 1 1 d
O2 O 0.07206(16) 0.9912(4) 0.08198(11) 0.1017(10) Uani 1 1 d
O3 O 0.12800(8) 0.8249(3) 0.16498(12) 0.0774(7) Uani 1 1 d

loop_
_atom_site_aniso_label
_atom_site_aniso_U_11
_atom_site_aniso_U_22
_atom_site_aniso_U_33
_atom_site_aniso_U_23
_atom_site_aniso_U_13
_atom_site_aniso_U_12
N1 0.0312(8) 0.0253(7) 0.0371(8) 0.0001(6) 0.0113(7) -0.0007(6)
N2 0.0376(9) 0.0346(8) 0.0330(8) -0.0007(7) 0.0135(7) 0.0010(7)
N3 0.0324(8) 0.0242(7) 0.0349(8) -0.0010(6) 0.0147(7) 0.0002(6)
N4 0.0298(8) 0.0293(8) 0.0355(9) 0.0004(6) 0.0133(7) 0.0023(6)
N5 0.0305(8) 0.0382(9) 0.0315(8) -0.0002(7) 0.0127(7) 0.0035(7)
C1 0.0335(10) 0.0287(9) 0.0479(12) -0.0003(8) 0.0146(9) -0.0019(7)
C2 0.0317(11) 0.0303(10) 0.0597(14) -0.0010(9) 0.0075(9) -0.0004(8)
C3 0.0403(12) 0.0308(10) 0.0474(12) 0.0000(8) -0.0007(9) 0.0011(8)
C4 0.0442(12) 0.0286(9) 0.0371(10) -0.0009(8) 0.0050(9) 0.0013(8)
C5 0.0587(15) 0.0501(13) 0.0322(11) 0.0010(9) 0.0078(10) 0.0055(11)
C6 0.0552(14) 0.0535(13) 0.0345(11) 0.0011(9) 0.0198(10) 0.0058(11)
C7 0.0357(10) 0.0221(8) 0.0360(10) -0.0023(7) 0.0099(8) -0.0008(7)
C8 0.0357(10) 0.0242(8) 0.0364(10) -0.0023(7) 0.0155(8) -0.0010(7)
C9 0.0426(12) 0.0471(12) 0.0408(11) -0.0024(9) 0.0231(10) -0.0038(9)
C10 0.0356(11) 0.0550(13) 0.0523(13) -0.0040(10) 0.0262(10) -0.0017(10)
C11 0.0312(10) 0.0390(11) 0.0459(12) -0.0010(9) 0.0159(9) 0.0007(8)
C12 0.0335(10) 0.0209(8) 0.0380(10) -0.0004(7) 0.0155(8) 0.0004(7)
C13 0.0296(10) 0.0412(11) 0.0446(12) 0.0002(9) 0.0089(9) 0.0031(8)
C14 0.0362(11) 0.0510(13) 0.0364(11) 0.0008(9) 0.0037(9) 0.0021(9)
C15 0.0370(11) 0.0396(11) 0.0329(10) -0.0002(8) 0.0100(8) 0.0013(8)
C16 0.0478(13) 0.0570(14) 0.0311(11) -0.0010(9) 0.0160(9) 0.0003(10)
C17 0.0442(13) 0.0646(15) 0.0387(12) -0.0025(10) 0.0221(10) 0.0010(11)
C18 0.0317(11) 0.0564(13) 0.0377(11) -0.0015(9) 0.0162(9) 0.0038(9)
C19 0.0323(10) 0.0293(9) 0.0327(9) -0.0006(7) 0.0128(8) 0.0025(7)
C1T 0.0412(13) 0.0666(16) 0.0551(15) -0.0079(12) 0.0089(11) 0.0004(11)
F1 0.0549(10) 0.0917(14) 0.1349(19) -0.0228(13) 0.0136(11) 0.0269(10)
F2 0.0680(12) 0.0647(11) 0.149(2) -0.0289(12) 0.0205(12) -0.0191(9)
F3 0.183(3) 0.123(2) 0.0542(11) -0.0217(12) 0.0441(14) 0.0000(18)
S1 0.0326(3) 0.0505(3) 0.0419(3) 0.0024(2) 0.0143(2) -0.0066(2)
O1 0.0543(12) 0.0909(16) 0.1085(18) -0.0244(14) 0.0317(12) -0.0409(12)
O2 0.172(3) 0.0927(18) 0.0601(14) 0.0186(13) 0.0653(17) 0.0267(18)
O3 0.0434(10) 0.0560(11) 0.123(2) -0.0006(12) 0.0070(11) 0.0051(9)

loop_
_atom_type_symbol
_atom_type_description
_atom_type_scat_dispersion_real
_atom_type_scat_dispersion_imag
_atom_type_scat_source
C C 0.0181 0.0091 'International Tables Vol C Tables 4.2.6.8 and 6.1.1.4'
H H 0.0000 0.0000 'International Tables Vol C Tables 4.2.6.8 and 6.1.1.4'
N N 0.0311 0.0180 'International Tables Vol C Tables 4.2.6.8 and 6.1.1.4'
O O 0.0492 0.0322 'International Tables Vol C Tables 4.2.6.8 and 6.1.1.4'
F F 0.0727 0.0534 'International Tables Vol C Tables 4.2.6.8 and 6.1.1.4'
S S 0.3331 0.5567 'International Tables Vol C Tables 4.2.6.8 and 6.1.1.4'

loop_
_geom_angle_atom_site_label_1
_geom_angle_atom_site_label_2
_geom_angle_atom_site_label_3
_geom_angle
C7 N1 C1 115.17(18)
C7 N2 C6 106.83(18)
C7 N2 C8 129.03(17)
C6 N2 C8 124.05(18)
C12 N3 C8 117.79(17)
C19 N4 C13 107.02(17)
C19 N4 C12 127.28(17)
C13 N4 C12 125.70(17)
C19 N5 C18 117.95(18)
C19 N5 H5 124(2)
C18 N5 H5 118(2)
N1 C1 C2 124.0(2)
N1 C1 H1 114.8(16)
C2 C1 H1 121.1(16)
C3 C2 C1 120.1(2)
C3 C2 H2 122.1(17)
C1 C2 H2 117.8(17)
C2 C3 C4 117.7(2)
C2 C3 H3 123.9(18)
C4 C3 H3 118.4(18)
C3 C4 C7 118.3(2)
C3 C4 C5 134.8(2)
C7 C4 C5 106.9(2)
C6 C5 C4 107.7(2)
C6 C5 H5A 126(2)
C4 C5 H5A 126(2)
C5 C6 N2 110.8(2)
C5 C6 H6 130.5(19)
N2 C6 H6 118.7(19)
N1 C7 N2 127.54(18)
N1 C7 C4 124.7(2)
N2 C7 C4 107.75(18)
N3 C8 C9 123.2(2)
N3 C8 N2 115.59(17)
C9 C8 N2 121.17(19)
C10 C9 C8 117.2(2)
C10 C9 H9 122.7(17)
C8 C9 H9 120.1(18)
C11 C10 C9 121.1(2)
C11 C10 H10 118.1(19)
C9 C10 H10 120.8(19)
C10 C11 C12 116.6(2)
C10 C11 H11 121.7(17)
C12 C11 H11 121.6(17)
N3 C12 C11 124.05(19)
N3 C12 N4 114.33(17)
C11 C12 N4 121.62(19)
C14 C13 N4 110.32(19)
C14 C13 H13 126.8(17)
N4 C13 H13 122.8(17)
C13 C14 C15 107.50(19)
C13 C14 H14 127.4(19)
C15 C14 H14 125.1(19)
C16 C15 C19 118.5(2)
C16 C15 C14 135.1(2)
C19 C15 C14 106.42(19)
C17 C16 C15 118.4(2)
C17 C16 H16 123.2(18)
C15 C16 H16 118.4(18)
C16 C17 C18 120.2(2)
C16 C17 H17 121.0(17)
C18 C17 H17 118.8(17)
N5 C18 C17 122.3(2)
N5 C18 H18 115.7(17)
C17 C18 H18 121.9(17)
N5 C19 N4 128.66(18)
N5 C19 C15 122.60(18)
N4 C19 C15 108.74(18)
F3 C1T F1 108.5(3)
F3 C1T F2 106.4(3)
F1 C1T F2 106.5(3)
F3 C1T S1 111.7(2)
F1 C1T S1 112.06(19)
F2 C1T S1 111.4(2)
O2 S1 O1 116.9(2)
O2 S1 O3 113.85(19)
O1 S1 O3 114.00(16)
O2 S1 C1T 102.70(15)
O1 S1 C1T 103.41(14)
O3 S1 C1T 103.55(13)

loop_
_geom_bond_atom_site_label_1
_geom_bond_atom_site_label_2
_geom_bond_distance
N1 C7 1.336(3)
N1 C1 1.349(3)
N2 C7 1.391(3)
N2 C6 1.401(3)
N2 C8 1.411(3)
N3 C12 1.327(3)
N3 C8 1.332(3)
N4 C19 1.372(3)
N4 C13 1.406(3)
N4 C12 1.411(3)
N5 C19 1.339(3)
N5 C18 1.348(3)
N5 H5 0.92(3)
C1 C2 1.396(3)
C1 H1 0.97(3)
C2 C3 1.374(4)
C2 H2 0.95(3)
C3 C4 1.387(3)
C3 H3 0.95(3)
C4 C7 1.419(3)
C4 C5 1.420(4)
C5 C6 1.341(4)
C5 H5A 0.92(3)
C6 H6 0.93(3)
C8 C9 1.388(3)
C9 C10 1.382(3)
C9 H9 0.96(3)
C10 C11 1.375(3)
C10 H10 0.91(3)
C11 C12 1.390(3)
C11 H11 0.95(3)
C13 C14 1.345(3)
C13 H13 0.91(3)
C14 C15 1.428(3)
C14 H14 0.90(3)
C15 C16 1.385(3)
C15 C19 1.412(3)
C16 C17 1.377(4)
C16 H16 0.94(3)
C17 C18 1.382(3)
C17 H17 0.99(3)
C18 H18 0.96(3)
C1T F3 1.309(4)
C1T F1 1.312(3)
C1T F2 1.332(3)
C1T S1 1.811(3)
S1 O2 1.408(2)
S1 O1 1.413(2)
S1 O3 1.423(2)

loop_
_geom_hbond_atom_site_label_D
_geom_hbond_atom_site_label_H
_geom_hbond_atom_site_label_A
_geom_hbond_distance_DH
_geom_hbond_distance_HA
_geom_hbond_distance_DA
_geom_hbond_angle_DHA
N5 H5 N1 0.92(3) 1.98(3) 2.849(2) 157(3)
N5 H5 N3 0.92(3) 2.18(3) 2.734(2) 117(2)

loop_
_cod_related_entry_id
_cod_related_entry_database
_cod_related_entry_code
1 ChemSpider 30661235
